data_4130717
loop_
_publ_author_name
'Wiedbrauk, Sandra'
'Maerz, Benjamin'
'Samoylova, Elena'
'Reiner, Anne'
'Trommer, Florian'
'Mayer, Peter'
'Zinth, Wolfgang'
'Dube, Henry'

_publ_section_title
;
 Twisted Hemithioindigo Photoswitches: Solvent Polarity Determines the
 Type of Light-Induced Rotations.
;
_journal_issue 37
_journal_name_full 'Journal of the American Chemical Society'
_journal_page_first 12219
_journal_page_last 12227
_journal_paper_doi 10.1021/jacs.6b05981
_journal_volume 138
_journal_year 2016
_chemical_formula_moiety 'C19 H19 N O S'
_chemical_formula_sum 'C19 H19 N O S'
_chemical_formula_weight 309.426
_space_group_IT_number 2
_space_group_name_Hall '-P 1'
_space_group_name_H-M_alt 'P -1'
_symmetry_cell_setting triclinic
_symmetry_Int_Tables_number 2
_symmetry_space_group_name_Hall '-P 1'
_symmetry_space_group_name_H-M 'P -1'
_atom_sites_solution_hydrogens geom
_atom_sites_solution_primary direct
_atom_sites_solution_secondary difmap
_audit_block_code C19H19NOS_rv211_carell
_audit_creation_method 'form98_non/compatible with shelxl97-2'
_audit_update_record 20-Jun-13
_cell_angle_alpha 78.4434(13)
_cell_angle_beta 88.9037(13)
_cell_angle_gamma 63.9928(11)
_cell_formula_units_Z 2
_cell_length_a 8.3310(4)
_cell_length_b 9.1106(4)
_cell_length_c 11.7677(5)
_cell_measurement_reflns_used 123
_cell_measurement_temperature 123(2)
_cell_measurement_theta_max 28.7056
_cell_measurement_theta_min 5.0973
_cell_volume 784.06(6)
_computing_cell_refinement 'APEX2 v2012.4-3 (Bruker AXS)'
_computing_data_collection 'Bruker Instrument Service v3.0.21'
_computing_data_reduction 'SAINT V8.18C (Bruker AXS Inc., 2011)'
_computing_structure_refinement
;
Sheldrick, G. M. (2008).
<i>Acta Cryst.</i> A<b>64</b>, 112--122.
;
_computing_structure_solution
;
A. Altomare, M. C. Burla, M. Camalli, G. L. Cascarano, C. Giacovazzo, A.
Guagliardi, A. G. G. Moliterni, G. Polidori, R. Spagna: SIR97: a new tool for
crystal structure determination and refinement; J. Appl. Crystallogr. 1999,
32, 115-119.
;
_diffrn_ambient_temperature 123(2)
_diffrn_detector_area_resol_mean 10.4167
_diffrn_measured_fraction_theta_full 0.991
_diffrn_measured_fraction_theta_max 0.991
_diffrn_measurement_device 'fixed-chi three-circle diffractometer'
_diffrn_measurement_device_type 'Bruker D8Venture'
_diffrn_measurement_method 'mix of phi and omega scans'
_diffrn_radiation_collimation 0.8_mm
_diffrn_radiation_monochromator 'focusing mirrors'
_diffrn_radiation_type 'Mo K\a'
_diffrn_radiation_wavelength 0.71073
_diffrn_reflns_av_R_equivalents 0.0227
_diffrn_reflns_av_sigmaI/netI 0.0171
_diffrn_reflns_limit_h_max 10
_diffrn_reflns_limit_h_min -10
_diffrn_reflns_limit_k_max 11
_diffrn_reflns_limit_k_min -11
_diffrn_reflns_limit_l_max 14
_diffrn_reflns_limit_l_min -14
_diffrn_reflns_number 15549
_diffrn_reflns_theta_full 26.38
_diffrn_reflns_theta_max 26.49
_diffrn_reflns_theta_min 3.12
_diffrn_source_current 50
_diffrn_source_power 2.5
_diffrn_source_type 'Bruker TXS'
_diffrn_source_voltage 50
_exptl_absorpt_coefficient_mu 0.208
_exptl_absorpt_correction_T_max 0.9585
_exptl_absorpt_correction_T_min 0.9308
_exptl_absorpt_correction_type multi-scan
_exptl_absorpt_process_details 'SADABS V2012/1 (Bruker AXS Inc.)'
_exptl_crystal_colour orange
_exptl_crystal_density_diffrn 1.31067(10)
_exptl_crystal_density_method 'not measured'
_exptl_crystal_description block
_exptl_crystal_F_000 328
_exptl_crystal_size_max 0.158
_exptl_crystal_size_mid 0.154
_exptl_crystal_size_min 0.132
_refine_diff_density_max 0.362
_refine_diff_density_min -0.196
_refine_diff_density_rms 0.049
_refine_ls_extinction_method none
_refine_ls_goodness_of_fit_ref 1.051
_refine_ls_hydrogen_treatment constr
_refine_ls_matrix_type full
_refine_ls_number_parameters 203
_refine_ls_number_reflns 3197
_refine_ls_number_restraints 0
_refine_ls_restrained_S_all 1.051
_refine_ls_R_factor_all 0.0370
_refine_ls_R_factor_gt 0.0335
_refine_ls_shift/su_max 0.000
_refine_ls_shift/su_mean 0.000
_refine_ls_structure_factor_coef Fsqd
_refine_ls_weighting_details 'calc w=1/[\s^2^(Fo^2^)+(0.0414P)^2^+0.4589P] where P=(Fo^2^+2Fc^2^)/3'
_refine_ls_weighting_scheme calc
_refine_ls_wR_factor_gt 0.0856
_refine_ls_wR_factor_ref 0.0880
_reflns_number_gt 2946
_reflns_number_total 3197
_reflns_threshold_expression >2sigma(I)
_cod_data_source_file ja6b05981_si_004.cif
_cod_data_source_block rv211
_cod_database_code 4130717

loop_
_symmetry_equiv_pos_as_xyz
'x, y, z'
'-x, -y, -z'

loop_
_atom_site_label
_atom_site_type_symbol
_atom_site_fract_x
_atom_site_fract_y
_atom_site_fract_z
_atom_site_U_iso_or_equiv
_atom_site_adp_type
_atom_site_occupancy
_atom_site_symmetry_multiplicity
_atom_site_calc_flag
_atom_site_refinement_flags
C1 C 0.44536(18) -0.03529(17) 0.33954(11) 0.0174(3) Uani 1 1 d .
C2 C 0.60136(19) -0.02049(18) 0.35735(12) 0.0213(3) Uani 1 1 d .
H2 H 0.6125 0.0769 0.3203 0.026 Uiso 1 1 calc R
C3 C 0.74067(19) -0.15144(19) 0.43064(12) 0.0240(3) Uani 1 1 d .
H3 H 0.8487 -0.1436 0.4433 0.029 Uiso 1 1 calc R
C4 C 0.72472(19) -0.29459(18) 0.48616(12) 0.0236(3) Uani 1 1 d .
H4 H 0.8216 -0.3829 0.5361 0.028 Uiso 1 1 calc R
C5 C 0.56862(19) -0.30828(17) 0.46878(12) 0.0205(3) Uani 1 1 d .
H5 H 0.5567 -0.4047 0.5072 0.025 Uiso 1 1 calc R
C6 C 0.42862(18) -0.17785(16) 0.39379(11) 0.0176(3) Uani 1 1 d .
C7 C 0.25487(18) -0.17122(16) 0.36280(11) 0.0171(3) Uani 1 1 d .
C8 C 0.14333(18) -0.00958(16) 0.28002(11) 0.0167(3) Uani 1 1 d .
C9 C -0.01189(17) 0.01518(16) 0.22774(11) 0.0160(3) Uani 1 1 d .
H9 H -0.0477 -0.0707 0.2544 0.019 Uiso 1 1 calc R
C10 C -0.13319(17) 0.15214(16) 0.13717(11) 0.0157(3) Uani 1 1 d .
C11 C -0.15865(17) 0.31982(16) 0.12464(11) 0.0166(3) Uani 1 1 d .
C12 C -0.23641(18) 0.43351(17) 0.01895(12) 0.0195(3) Uani 1 1 d .
H12 H -0.2419 0.5419 0.0070 0.023 Uiso 1 1 calc R
C13 C -0.30542(18) 0.39065(17) -0.06838(12) 0.0204(3) Uani 1 1 d .
C14 C -0.30225(18) 0.23301(17) -0.04848(12) 0.0200(3) Uani 1 1 d .
H14 H -0.3592 0.2069 -0.1053 0.024 Uiso 1 1 calc R
C15 C -0.21796(17) 0.11350(17) 0.05224(12) 0.0176(3) Uani 1 1 d .
C16 C -0.15930(19) 0.32197(18) 0.33369(12) 0.0223(3) Uani 1 1 d .
H16A H -0.2505 0.4219 0.3564 0.033 Uiso 1 1 calc R
H16B H -0.0536 0.2712 0.3892 0.033 Uiso 1 1 calc R
H16C H -0.2077 0.2415 0.3335 0.033 Uiso 1 1 calc R
C17 C -0.1079(2) 0.53110(18) 0.19679(14) 0.0268(3) Uani 1 1 d .
H17A H -0.0462 0.5452 0.1267 0.040 Uiso 1 1 calc R
H17B H -0.0455 0.5382 0.2637 0.040 Uiso 1 1 calc R
H17C H -0.2315 0.6193 0.1861 0.040 Uiso 1 1 calc R
C18 C -0.3882(2) 0.51515(19) -0.18136(13) 0.0277(3) Uani 1 1 d .
H18A H -0.4682 0.6243 -0.1650 0.041 Uiso 1 1 calc R
H18B H -0.4567 0.4769 -0.2244 0.041 Uiso 1 1 calc R
H18C H -0.2934 0.5251 -0.2281 0.041 Uiso 1 1 calc R
C19 C -0.21082(19) -0.05747(17) 0.06603(12) 0.0219(3) Uani 1 1 d .
H19A H -0.2836 -0.0578 0.0017 0.033 Uiso 1 1 calc R
H19B H -0.2577 -0.0853 0.1400 0.033 Uiso 1 1 calc R
H19C H -0.0865 -0.1405 0.0653 0.033 Uiso 1 1 calc R
N1 N -0.10882(16) 0.36869(14) 0.21738(10) 0.0189(2) Uani 1 1 d .
O1 O 0.20731(13) -0.28061(12) 0.39720(9) 0.0231(2) Uani 1 1 d .
S1 S 0.25249(4) 0.11977(4) 0.25291(3) 0.01883(11) Uani 1 1 d .

loop_
_atom_site_aniso_label
_atom_site_aniso_U_11
_atom_site_aniso_U_22
_atom_site_aniso_U_33
_atom_site_aniso_U_23
_atom_site_aniso_U_13
_atom_site_aniso_U_12
C1 0.0176(6) 0.0191(6) 0.0137(6) -0.0042(5) 0.0011(5) -0.0063(5)
C2 0.0218(7) 0.0260(7) 0.0187(6) -0.0049(5) 0.0028(5) -0.0130(6)
C3 0.0182(7) 0.0348(8) 0.0205(7) -0.0082(6) 0.0009(5) -0.0120(6)
C4 0.0195(7) 0.0253(7) 0.0200(7) -0.0056(6) -0.0028(5) -0.0040(6)
C5 0.0221(7) 0.0175(6) 0.0188(7) -0.0041(5) -0.0005(5) -0.0058(6)
C6 0.0182(6) 0.0180(6) 0.0153(6) -0.0050(5) 0.0016(5) -0.0063(5)
C7 0.0187(6) 0.0158(6) 0.0151(6) -0.0038(5) 0.0022(5) -0.0059(5)
C8 0.0195(6) 0.0147(6) 0.0158(6) -0.0027(5) 0.0025(5) -0.0077(5)
C9 0.0175(6) 0.0146(6) 0.0161(6) -0.0035(5) 0.0040(5) -0.0074(5)
C10 0.0140(6) 0.0167(6) 0.0153(6) -0.0033(5) 0.0032(5) -0.0060(5)
C11 0.0132(6) 0.0175(6) 0.0183(6) -0.0042(5) 0.0038(5) -0.0061(5)
C12 0.0184(7) 0.0154(6) 0.0210(7) -0.0020(5) 0.0030(5) -0.0049(5)
C13 0.0148(6) 0.0216(7) 0.0172(6) -0.0012(5) 0.0023(5) -0.0025(5)
C14 0.0166(6) 0.0242(7) 0.0174(6) -0.0060(5) 0.0004(5) -0.0068(6)
C15 0.0137(6) 0.0189(6) 0.0195(6) -0.0055(5) 0.0039(5) -0.0062(5)
C16 0.0233(7) 0.0254(7) 0.0185(7) -0.0076(6) 0.0020(5) -0.0098(6)
C17 0.0325(8) 0.0198(7) 0.0306(8) -0.0060(6) 0.0002(6) -0.0136(6)
C18 0.0262(8) 0.0277(8) 0.0196(7) 0.0018(6) -0.0015(6) -0.0062(6)
C19 0.0235(7) 0.0221(7) 0.0228(7) -0.0073(6) 0.0012(6) -0.0115(6)
N1 0.0220(6) 0.0153(5) 0.0188(6) -0.0034(4) 0.0001(4) -0.0078(5)
O1 0.0246(5) 0.0185(5) 0.0247(5) 0.0022(4) -0.0023(4) -0.0109(4)
S1 0.01811(18) 0.01695(17) 0.02066(18) 0.00072(13) -0.00208(13) -0.00895(14)

loop_
_atom_type_symbol
_atom_type_description
_atom_type_scat_dispersion_real
_atom_type_scat_dispersion_imag
_atom_type_scat_source
C C 0.0033 0.0016 'International Tables Vol C Tables 4.2.6.8 and 6.1.1.4'
H H 0.0000 0.0000 'International Tables Vol C Tables 4.2.6.8 and 6.1.1.4'
N N 0.0061 0.0033 'International Tables Vol C Tables 4.2.6.8 and 6.1.1.4'
O O 0.0106 0.0060 'International Tables Vol C Tables 4.2.6.8 and 6.1.1.4'
S S 0.1246 0.1234 'International Tables Vol C Tables 4.2.6.8 and 6.1.1.4'

loop_
_geom_angle_atom_site_label_1
_geom_angle_atom_site_label_2
_geom_angle_atom_site_label_3
_geom_angle
C2 C1 C6 120.93(12)
C2 C1 S1 124.91(11)
C6 C1 S1 114.14(10)
C3 C2 C1 118.41(13)
C3 C2 H2 120.8
C1 C2 H2 120.8
C2 C3 C4 121.10(13)
C2 C3 H3 119.4
C4 C3 H3 119.4
C5 C4 C3 120.29(13)
C5 C4 H4 119.9
C3 C4 H4 119.9
C4 C5 C6 118.93(13)
C4 C5 H5 120.5
C6 C5 H5 120.5
C1 C6 C5 120.33(13)
C1 C6 C7 112.90(12)
C5 C6 C7 126.77(12)
O1 C7 C6 126.00(12)
O1 C7 C8 124.25(12)
C6 C7 C8 109.73(11)
C9 C8 C7 120.19(12)
C9 C8 S1 127.79(10)
C7 C8 S1 111.68(9)
C8 C9 C10 130.42(12)
C8 C9 H9 114.8
C10 C9 H9 114.8
C15 C10 C11 118.75(12)
C15 C10 C9 118.01(12)
C11 C10 C9 123.02(12)
N1 C11 C12 121.22(12)
N1 C11 C10 119.76(12)
C12 C11 C10 119.02(12)
C13 C12 C11 121.21(13)
C13 C12 H12 119.4
C11 C12 H12 119.4
C12 C13 C14 118.96(12)
C12 C13 C18 120.19(13)
C14 C13 C18 120.82(13)
C15 C14 C13 121.63(13)
C15 C14 H14 119.2
C13 C14 H14 119.2
C14 C15 C10 119.32(12)
C14 C15 C19 119.17(12)
C10 C15 C19 121.44(12)
N1 C16 H16A 109.5
N1 C16 H16B 109.5
H16A C16 H16B 109.5
N1 C16 H16C 109.5
H16A C16 H16C 109.5
H16B C16 H16C 109.5
N1 C17 H17A 109.5
N1 C17 H17B 109.5
H17A C17 H17B 109.5
N1 C17 H17C 109.5
H17A C17 H17C 109.5
H17B C17 H17C 109.5
C13 C18 H18A 109.5
C13 C18 H18B 109.5
H18A C18 H18B 109.5
C13 C18 H18C 109.5
H18A C18 H18C 109.5
H18B C18 H18C 109.5
C15 C19 H19A 109.5
C15 C19 H19B 109.5
H19A C19 H19B 109.5
C15 C19 H19C 109.5
H19A C19 H19C 109.5
H19B C19 H19C 109.5
C11 N1 C17 118.60(11)
C11 N1 C16 119.52(11)
C17 N1 C16 112.43(11)
C8 S1 C1 91.42(6)

loop_
_geom_bond_atom_site_label_1
_geom_bond_atom_site_label_2
_geom_bond_distance
C1 C2 1.3881(19)
C1 C6 1.3918(19)
C1 S1 1.7640(13)
C2 C3 1.388(2)
C2 H2 0.9500
C3 C4 1.397(2)
C3 H3 0.9500
C4 C5 1.382(2)
C4 H4 0.9500
C5 C6 1.3982(19)
C5 H5 0.9500
C6 C7 1.4719(19)
C7 O1 1.2217(16)
C7 C8 1.4970(18)
C8 C9 1.3493(19)
C8 S1 1.7595(13)
C9 C10 1.4549(18)
C9 H9 0.9500
C10 C15 1.4170(19)
C10 C11 1.4238(18)
C11 N1 1.3912(18)
C11 C12 1.4021(19)
C12 C13 1.385(2)
C12 H12 0.9500
C13 C14 1.397(2)
C13 C18 1.5082(19)
C14 C15 1.3884(19)
C14 H14 0.9500
C15 C19 1.5080(19)
C16 N1 1.4604(18)
C16 H16A 0.9800
C16 H16B 0.9800
C16 H16C 0.9800
C17 N1 1.4540(17)
C17 H17A 0.9800
C17 H17B 0.9800
C17 H17C 0.9800
C18 H18A 0.9800
C18 H18B 0.9800
C18 H18C 0.9800
C19 H19A 0.9800
C19 H19B 0.9800
C19 H19C 0.9800

loop_
_geom_torsion_atom_site_label_1
_geom_torsion_atom_site_label_2
_geom_torsion_atom_site_label_3
_geom_torsion_atom_site_label_4
_geom_torsion
C6 C1 C2 C3 0.0(2)
S1 C1 C2 C3 178.19(10)
C1 C2 C3 C4 -0.5(2)
C2 C3 C4 C5 0.0(2)
C3 C4 C5 C6 0.8(2)
C2 C1 C6 C5 0.9(2)
S1 C1 C6 C5 -177.48(10)
C2 C1 C6 C7 -179.15(12)
S1 C1 C6 C7 2.51(15)
C4 C5 C6 C1 -1.3(2)
C4 C5 C6 C7 178.72(13)
C1 C6 C7 O1 179.06(13)
C5 C6 C7 O1 -1.0(2)
C1 C6 C7 C8 -0.01(15)
C5 C6 C7 C8 179.97(12)
O1 C7 C8 C9 -7.8(2)
C6 C7 C8 C9 171.29(12)
O1 C7 C8 S1 178.46(11)
C6 C7 C8 S1 -2.45(13)
C7 C8 C9 C10 -173.37(12)
S1 C8 C9 C10 -0.7(2)
C8 C9 C10 C15 143.10(14)
C8 C9 C10 C11 -31.5(2)
C15 C10 C11 N1 166.81(12)
C9 C10 C11 N1 -18.60(19)
C15 C10 C11 C12 -12.24(19)
C9 C10 C11 C12 162.35(12)
N1 C11 C12 C13 -172.23(12)
C10 C11 C12 C13 6.8(2)
C11 C12 C13 C14 2.1(2)
C11 C12 C13 C18 -179.92(13)
C12 C13 C14 C15 -5.7(2)
C18 C13 C14 C15 176.38(13)
C13 C14 C15 C10 0.1(2)
C13 C14 C15 C19 -176.89(12)
C11 C10 C15 C14 8.87(19)
C9 C10 C15 C14 -166.00(12)
C11 C10 C15 C19 -174.21(12)
C9 C10 C15 C19 10.92(18)
C12 C11 N1 C17 -11.14(19)
C10 C11 N1 C17 169.83(12)
C12 C11 N1 C16 132.78(13)
C10 C11 N1 C16 -46.25(17)
C9 C8 S1 C1 -169.91(13)
C7 C8 S1 C1 3.24(10)
C2 C1 S1 C8 178.36(12)
C6 C1 S1 C8 -3.37(11)
